data_7012143
loop_
_publ_author_name
'Watanabe, Masanobu'
'Sato, Masaru'
'Kai, Masahiro'

_publ_section_title
;
 Synthesis of the first non-carbonyl cisoid fulvalene complexes with an
 Ru--Ru bond bridged by thiolate ligands
;
_journal_issue 4
_journal_name_full 'Dalton Transactions'
_journal_page_first 651
_journal_paper_doi 10.1039/b207928n
_journal_year 2003
_chemical_compound_source 'Local laboratory'
_chemical_formula_moiety 'C35 H30 Cl2 Ru2 S4 '
_chemical_formula_sum 'C35 H30 Cl2 Ru2 S4'
_chemical_formula_weight 851.927
_space_group_IT_number 4
_symmetry_cell_setting monoclinic
_symmetry_space_group_name_Hall 'P 2yb'
_symmetry_space_group_name_H-M 'P 1 21 1'
_atom_sites_solution_primary vecmap
_atom_sites_solution_secondary difmap
_cell_angle_alpha 90.00
_cell_angle_beta 102.500(2)
_cell_angle_gamma 90.00
_cell_formula_units_Z 2
_cell_length_a 10.3140(5)
_cell_length_b 13.4390(8)
_cell_length_c 12.8140(9)
_cell_measurement_temperature 298
_cell_volume 1734.04(18)
_computing_data_collection KappaCCD
_computing_data_reduction 'Denzo and Scalepak (Otwinowski & Minor, 1997)'
_computing_structure_refinement 'SHELXL-97 (Sheldrick, 1997)'
_computing_structure_solution 'DIRDIF (Buerskens et al., 1992)'
_diffrn_measured_fraction_theta_full 0.941
_diffrn_measured_fraction_theta_max 0.941
_diffrn_measurement_device KappaCCD
_diffrn_radiation_source 'fine-focus sealed tube'
_diffrn_radiation_type MoK\a
_diffrn_radiation_wavelength_id all
_diffrn_reflns_av_R_equivalents 0.034
_diffrn_reflns_limit_h_max 12
_diffrn_reflns_limit_h_min -13
_diffrn_reflns_limit_k_max 16
_diffrn_reflns_limit_k_min -15
_diffrn_reflns_limit_l_max 16
_diffrn_reflns_limit_l_min 0
_diffrn_reflns_number 6525
_diffrn_reflns_theta_full 27.06
_diffrn_reflns_theta_max 27.06
_diffrn_reflns_theta_min 0.00
_exptl_absorpt_coefficient_mu 1.290
_exptl_absorpt_correction_type none
_exptl_crystal_colour Red
_exptl_crystal_density_diffrn 1.632
_exptl_crystal_density_method 'not measured'
_exptl_crystal_description Needle
_exptl_crystal_size_max 0.28
_exptl_crystal_size_mid 0.06
_exptl_crystal_size_min 0.02
_refine_diff_density_max 0.741
_refine_diff_density_min -0.917
_refine_diff_density_rms 0.103
_refine_ls_abs_structure_details 'Flack H D (1983), Acta Cryst. A39, 876-881'
_refine_ls_abs_structure_Flack 0.91(5)
_refine_ls_extinction_method none
_refine_ls_goodness_of_fit_ref 1.080
_refine_ls_hydrogen_treatment refxyz
_refine_ls_matrix_type full
_refine_ls_number_parameters 397
_refine_ls_number_reflns 6517
_refine_ls_number_restraints 1
_refine_ls_restrained_S_all 1.080
_refine_ls_R_factor_all 0.0563
_refine_ls_R_factor_gt 0.0495
_refine_ls_shift/su_max 0.001
_refine_ls_shift/su_mean 0.000
_refine_ls_structure_factor_coef Fsqd
_refine_ls_weighting_details 'calc w=1/[\s^2^(Fo^2^)+(0.0800P)^2^+0.5800P] where P=(Fo^2^+2Fc^2^)/3'
_refine_ls_weighting_scheme calc
_refine_ls_wR_factor_gt 0.1381
_refine_ls_wR_factor_ref 0.1432
_reflns_number_gt 5763
_reflns_number_total 6517
_reflns_threshold_expression >2sigma(I)
_cod_data_source_file b207928n.txt
_cod_data_source_block compound_4a
_cod_depositor_comments
;
The following automatic conversions were performed:
'_symmetry_cell_setting' value 'Monoclinic' changed to 'monoclinic'
according to '/home/saulius/struct/CIF-dictionaries/cif_core.dic'
dictionary named 'cif_core.dic' version 2.4.1 from
2010-06-29.

'_atom_site_refinement_flags' value 'p' changed to 'P'
according to '/home/saulius/struct/CIF-dictionaries/cif_core.dic'
dictionary named 'cif_core.dic' version 2.4.1 from 2010-06-29 (3 times).

Automatic conversion script
Id: cif_fix_enum 1555 2011-01-17 13:19:09Z saulius 
;
_cod_original_cell_volume 1734.0(2)
_cod_original_sg_symbol_H-M 'P 21          '
_cod_original_formula_sum 'C35 H30 Cl2 Ru2 S4 '
_cod_database_code 7012143

loop_
_symmetry_equiv_pos_as_xyz
+X,+Y,+Z
'-X,+Y+ 1/2,-Z'

loop_
_atom_site_label
_atom_site_type_symbol
_atom_site_fract_x
_atom_site_fract_y
_atom_site_fract_z
_atom_site_U_iso_or_equiv
_atom_site_adp_type
_atom_site_occupancy
_atom_site_symmetry_multiplicity
_atom_site_calc_flag
_atom_site_refinement_flags
_atom_site_disorder_assembly
_atom_site_disorder_group
Ru1 Ru 0.41136(5) 0.30301(4) 0.19461(4) 0.04473(15) Uani 1 1 d . . .
Ru2 Ru 0.41589(5) 0.24909(3) -0.00490(4) 0.04345(15) Uani 1 1 d . . .
Cl1 Cl 0.7461(8) 0.1653(8) 0.5396(7) 0.176(4) Uani 0.67 1 d P . .
Cl2 Cl 0.785(2) 0.1742(7) 0.7551(9) 0.304(10) Uani 0.67 1 d P . .
Cl3 Cl 0.9663(8) 0.0954(17) 0.6733(11) 0.327(12) Uani 0.67 1 d P . .
S1 S 0.59392(16) 0.32619(13) 0.11414(14) 0.0454(4) Uani 1 1 d . . .
S2 S 0.31567(17) 0.39529(13) 0.04033(14) 0.0449(4) Uani 1 1 d . . .
S3 S 0.4990(2) 0.32973(17) -0.14432(15) 0.0597(5) Uani 1 1 d . . .
S4 S 0.4419(2) 0.45908(17) 0.28628(17) 0.0585(5) Uani 1 1 d . . .
C1 C 0.3414(9) 0.1484(7) 0.1772(7) 0.063(2) Uani 1 1 d . . .
C2 C 0.2407(9) 0.2084(7) 0.2064(7) 0.065(2) Uani 1 1 d . . .
C3 C 0.2920(9) 0.2512(8) 0.3085(7) 0.0644(19) Uani 1 1 d . . .
C4 C 0.4224(10) 0.2169(8) 0.3437(7) 0.073(3) Uani 1 1 d . . .
C5 C 0.4569(9) 0.1525(7) 0.2669(7) 0.063(2) Uani 1 1 d . . .
C6 C 0.3453(8) 0.1189(6) 0.0695(7) 0.0534(18) Uani 1 1 d . . .
C7 C 0.2464(9) 0.1457(6) -0.0238(7) 0.063(2) Uani 1 1 d . . .
C8 C 0.3025(10) 0.1353(6) -0.1146(7) 0.061(2) Uani 1 1 d . . .
C9 C 0.4321(10) 0.1007(6) -0.0795(8) 0.067(2) Uani 1 1 d . . .
C10 C 0.4598(9) 0.0875(6) 0.0306(8) 0.061(2) Uani 1 1 d . . .
C11 C 0.7241(6) 0.2382(5) 0.1575(6) 0.0488(15) Uani 1 1 d . . .
C12 C 0.7851(9) 0.2297(6) 0.2641(7) 0.065(2) Uani 1 1 d . . .
C13 C 0.8957(10) 0.1674(8) 0.2949(9) 0.078(3) Uani 1 1 d . . .
C14 C 0.9450(10) 0.1154(7) 0.2244(11) 0.084(3) Uani 1 1 d . . .
C15 C 0.8834(9) 0.1257(7) 0.1152(10) 0.073(3) Uani 1 1 d . . .
C16 C 0.7749(9) 0.1869(7) 0.0830(8) 0.066(2) Uani 1 1 d . . .
C17 C 0.1400(7) 0.3885(5) 0.0154(6) 0.0495(16) Uani 1 1 d . . .
C18 C 0.0769(8) 0.4188(7) 0.0974(8) 0.064(2) Uani 1 1 d . . .
C19 C -0.0645(10) 0.4258(8) 0.0744(10) 0.079(3) Uani 1 1 d . . .
C20 C -0.1345(10) 0.4055(9) -0.0232(11) 0.086(3) Uani 1 1 d . . .
C21 C -0.0749(10) 0.3752(9) -0.1025(10) 0.083(3) Uani 1 1 d . . .
C22 C 0.0656(9) 0.3674(6) -0.0847(7) 0.062(2) Uani 1 1 d . . .
C23 C 0.3702(9) 0.3238(7) -0.2601(6) 0.059(2) Uani 1 1 d . . .
C24 C 0.3676(10) 0.2454(8) -0.3324(7) 0.073(2) Uani 1 1 d . . .
C25 C 0.2572(14) 0.2426(10) -0.4252(7) 0.097(4) Uani 1 1 d . . .
C26 C 0.1659(12) 0.3186(12) -0.4420(8) 0.096(4) Uani 1 1 d . . .
C27 C 0.1766(13) 0.3929(13) -0.3735(10) 0.102(4) Uani 1 1 d . . .
C28 C 0.2731(11) 0.3983(10) -0.2821(7) 0.081(3) Uani 1 1 d . . .
C29 C 0.5700(9) 0.4478(6) 0.4048(7) 0.062(2) Uani 1 1 d . . .
C30 C 0.5416(12) 0.4354(8) 0.5045(8) 0.076(3) Uani 1 1 d . . .
C31 C 0.638(2) 0.4363(10) 0.5941(9) 0.115(5) Uani 1 1 d . . .
C32 C 0.7713(16) 0.4444(12) 0.5900(11) 0.117(6) Uani 1 1 d . . .
C33 C 0.7971(13) 0.4583(14) 0.4977(16) 0.130(6) Uani 1 1 d . . .
C34 C 0.6988(12) 0.4601(9) 0.3973(10) 0.093(3) Uani 1 1 d . . .
C35 C 0.8076(17) 0.1066(11) 0.6532(11) 0.109(4) Uani 1 1 d . . .
H2 H 0.1624 0.2342 0.1596 0.078 Uiso 1 1 d R . .
H3 H 0.2551 0.2997 0.3414 0.077 Uiso 1 1 d R . .
H4 H 0.4782 0.2516 0.4048 0.088 Uiso 1 1 d R . .
H5 H 0.5454 0.1344 0.2620 0.076 Uiso 1 1 d R . .
H7 H 0.1692 0.1826 -0.0184 0.076 Uiso 1 1 d R . .
H8 H 0.2700 0.1620 -0.1850 0.074 Uiso 1 1 d R . .
H9 H 0.5076 0.1029 -0.1134 0.080 Uiso 1 1 d R . .
H10 H 0.5523 0.0852 0.0837 0.073 Uiso 1 1 d R . .
H12 H 0.7458 0.2666 0.3134 0.078 Uiso 1 1 d R . .
H13 H 0.9431 0.1574 0.3768 0.093 Uiso 1 1 d R . .
H14 H 1.0261 0.0762 0.2402 0.101 Uiso 1 1 d R . .
H15 H 0.9107 0.0915 0.0578 0.087 Uiso 1 1 d R . .
H16 H 0.7405 0.1990 0.0065 0.079 Uiso 1 1 d R . .
H18 H 0.1245 0.4363 0.1683 0.076 Uiso 1 1 d R . .
H19 H -0.0924 0.4588 0.1231 0.095 Uiso 1 1 d R . .
H20 H -0.2483 0.4049 -0.0279 0.103 Uiso 1 1 d R . .
H21 H -0.1237 0.3671 -0.1748 0.099 Uiso 1 1 d R . .
H22 H 0.1022 0.3443 -0.1431 0.075 Uiso 1 1 d R . .
H24 H 0.4399 0.1953 -0.3132 0.087 Uiso 1 1 d R . .
H25 H 0.2565 0.1990 -0.4558 0.116 Uiso 1 1 d R . .
H26 H 0.1089 0.2864 -0.5150 0.115 Uiso 1 1 d R . .
H28 H 0.3186 0.4726 -0.2314 0.097 Uiso 1 1 d R . .
H30 H 0.4613 0.4220 0.5033 0.091 Uiso 1 1 d R . .
H31 H 0.6224 0.4266 0.6646 0.138 Uiso 1 1 d R . .
H34 H 0.7262 0.4797 0.3460 0.111 Uiso 1 1 d R . .

loop_
_atom_site_aniso_label
_atom_site_aniso_U_11
_atom_site_aniso_U_22
_atom_site_aniso_U_33
_atom_site_aniso_U_23
_atom_site_aniso_U_13
_atom_site_aniso_U_12
Ru1 0.0340(3) 0.0535(3) 0.0458(3) 0.0049(2) 0.00679(19) -0.0018(2)
Ru2 0.0356(3) 0.0453(3) 0.0481(3) 0.0006(2) 0.0062(2) -0.0018(2)
Cl1 0.143(6) 0.226(10) 0.147(6) 0.103(7) 0.002(5) 0.018(6)
Cl2 0.64(3) 0.133(6) 0.198(9) -0.093(7) 0.224(14) -0.157(11)
Cl3 0.062(4) 0.61(3) 0.302(13) 0.257(18) 0.031(6) 0.030(9)
S1 0.0310(7) 0.0516(9) 0.0526(8) 0.0042(7) 0.0068(6) -0.0014(7)
S2 0.0338(8) 0.0477(9) 0.0505(9) 0.0023(7) 0.0031(6) -0.0012(7)
S3 0.0466(10) 0.0762(14) 0.0562(10) 0.0031(9) 0.0111(8) -0.0091(9)
S4 0.0534(12) 0.0651(12) 0.0536(11) -0.0058(9) 0.0041(8) 0.0079(9)
C1 0.060(5) 0.063(5) 0.060(5) 0.021(4) 0.002(4) -0.019(4)
C2 0.050(4) 0.075(5) 0.072(5) 0.022(4) 0.018(4) -0.011(4)
C3 0.064(5) 0.066(4) 0.069(5) 0.003(4) 0.026(4) -0.007(5)
C4 0.078(6) 0.082(6) 0.060(5) 0.025(4) 0.012(4) -0.014(5)
C5 0.057(5) 0.066(5) 0.065(5) 0.024(4) 0.011(4) -0.010(4)
C6 0.046(4) 0.047(4) 0.068(5) 0.005(3) 0.013(3) -0.013(3)
C7 0.059(5) 0.049(4) 0.073(5) 0.005(4) -0.003(4) -0.017(4)
C8 0.068(6) 0.054(4) 0.056(4) -0.005(3) -0.001(4) -0.004(4)
C9 0.063(6) 0.048(4) 0.090(6) -0.011(4) 0.016(5) -0.004(4)
C10 0.054(5) 0.043(4) 0.085(6) -0.001(4) 0.016(4) -0.003(3)
C11 0.032(3) 0.043(4) 0.069(4) 0.003(3) 0.008(3) -0.001(3)
C12 0.054(5) 0.062(5) 0.074(5) 0.015(4) 0.000(4) 0.004(4)
C13 0.048(5) 0.082(7) 0.093(7) 0.020(5) -0.007(5) 0.000(5)
C14 0.041(5) 0.063(6) 0.146(10) 0.019(6) 0.014(6) 0.005(4)
C15 0.041(5) 0.058(5) 0.119(8) -0.005(5) 0.017(5) 0.002(4)
C16 0.048(5) 0.060(5) 0.090(6) -0.005(4) 0.016(4) 0.001(4)
C17 0.035(3) 0.044(3) 0.068(4) 0.002(3) 0.006(3) 0.000(3)
C18 0.041(4) 0.068(5) 0.084(6) -0.005(4) 0.018(4) 0.008(4)
C19 0.050(5) 0.069(6) 0.127(9) 0.002(6) 0.039(6) 0.007(4)
C20 0.043(5) 0.081(6) 0.121(9) 0.032(6) -0.012(6) -0.006(5)
C21 0.054(6) 0.085(7) 0.094(7) 0.015(6) -0.019(5) -0.004(5)
C22 0.055(5) 0.064(5) 0.062(5) 0.003(4) -0.001(4) -0.003(4)
C23 0.057(5) 0.074(5) 0.047(4) -0.004(3) 0.013(3) -0.011(4)
C24 0.084(6) 0.072(5) 0.063(5) 0.000(5) 0.019(4) -0.004(5)
C25 0.151(11) 0.090(7) 0.050(4) -0.016(5) 0.022(6) -0.049(8)
C26 0.093(8) 0.120(10) 0.064(6) 0.000(7) -0.007(5) -0.005(8)
C27 0.077(8) 0.134(11) 0.086(7) -0.004(8) -0.004(6) 0.019(8)
C28 0.076(7) 0.103(8) 0.058(5) 0.003(5) 0.002(4) 0.011(6)
C29 0.058(5) 0.058(4) 0.068(5) -0.006(4) 0.006(4) -0.004(4)
C30 0.086(7) 0.078(6) 0.059(5) -0.008(4) 0.005(5) -0.009(6)
C31 0.194(18) 0.086(8) 0.057(6) 0.003(5) 0.009(8) -0.017(10)
C32 0.115(12) 0.124(11) 0.084(8) 0.024(8) -0.039(8) -0.052(9)
C33 0.059(7) 0.141(13) 0.165(15) 0.047(11) -0.031(8) -0.019(8)
C34 0.075(7) 0.088(7) 0.101(8) 0.015(6) -0.011(6) -0.016(6)
C35 0.124(11) 0.104(9) 0.103(9) 0.001(7) 0.031(8) -0.049(8)

loop_
_atom_type_symbol
_atom_type_description
_atom_type_scat_dispersion_real
_atom_type_scat_dispersion_imag
_atom_type_scat_source
C C 0.0033 0.0016 'International Tables Vol C Tables 4.2.6.8 and 6.1.1.4'
H H 0.0000 0.0000 'International Tables Vol C Tables 4.2.6.8 and 6.1.1.4'
Cl Cl 0.1484 0.1585 'International Tables Vol C Tables 4.2.6.8 and 6.1.1.4'
Ru Ru -1.2594 0.8363 'International Tables Vol C Tables 4.2.6.8 and 6.1.1.4'
S S 0.1246 0.1234 'International Tables Vol C Tables 4.2.6.8 and 6.1.1.4'

loop_
_diffrn_radiation_wavelength
0.71073

loop_
_geom_angle_atom_site_label_1
_geom_angle_atom_site_label_2
_geom_angle_atom_site_label_3
_geom_angle
_geom_angle_site_symmetry_1
_geom_angle_site_symmetry_3
_geom_angle_publ_flag
C1 Ru1 C2 37.9(4) . . ?
C1 Ru1 C3 63.4(4) . . ?
C2 Ru1 C3 37.5(3) . . ?
C1 Ru1 C4 63.1(3) . . ?
C2 Ru1 C4 62.1(3) . . ?
C3 Ru1 C4 36.9(4) . . ?
C1 Ru1 C5 38.7(3) . . ?
C2 Ru1 C5 63.1(3) . . ?
C3 Ru1 C5 62.5(4) . . ?
C4 Ru1 C5 37.0(4) . . ?
C1 Ru1 S1 110.9(3) . . ?
C2 Ru1 S1 146.4(3) . . ?
C3 Ru1 S1 160.2(2) . . ?
C4 Ru1 S1 123.4(3) . . ?
C5 Ru1 S1 100.7(3) . . ?
C1 Ru1 S2 110.1(2) . . ?
C2 Ru1 S2 99.5(2) . . ?
C3 Ru1 S2 121.7(2) . . ?
C4 Ru1 S2 158.5(3) . . ?
C5 Ru1 S2 146.7(3) . . ?
S1 Ru1 S2 78.04(6) . . ?
C1 Ru1 S4 152.4(3) . . ?
C2 Ru1 S4 119.7(3) . . ?
C3 Ru1 S4 89.2(3) . . ?
C4 Ru1 S4 93.3(3) . . ?
C5 Ru1 S4 126.7(3) . . ?
S1 Ru1 S4 93.79(7) . . ?
S2 Ru1 S4 86.41(7) . . ?
C1 Ru1 Ru2 73.7(2) . . ?
C2 Ru1 Ru2 95.1(2) . . ?
C3 Ru1 Ru2 132.3(2) . . ?
C4 Ru1 Ru2 132.6(3) . . ?
C5 Ru1 Ru2 96.1(3) . . ?
S1 Ru1 Ru2 55.58(4) . . ?
S2 Ru1 Ru2 55.32(5) . . ?
S4 Ru1 Ru2 132.94(6) . . ?
C6 Ru2 C7 38.2(3) . . ?
C6 Ru2 C8 63.1(3) . . ?
C7 Ru2 C8 37.2(4) . . ?
C6 Ru2 C9 62.3(3) . . ?
C7 Ru2 C9 61.4(4) . . ?
C8 Ru2 C9 36.4(3) . . ?
C6 Ru2 C10 37.9(3) . . ?
C7 Ru2 C10 62.1(3) . . ?
C8 Ru2 C10 61.2(3) . . ?
C9 Ru2 C10 36.1(3) . . ?
C6 Ru2 S2 110.8(2) . . ?
C7 Ru2 S2 100.0(3) . . ?
C8 Ru2 S2 122.0(2) . . ?
C9 Ru2 S2 158.4(2) . . ?
C10 Ru2 S2 147.0(2) . . ?
C6 Ru2 S1 110.8(2) . . ?
C7 Ru2 S1 146.7(2) . . ?
C8 Ru2 S1 159.7(2) . . ?
C9 Ru2 S1 123.3(3) . . ?
C10 Ru2 S1 101.5(2) . . ?
S2 Ru2 S1 78.21(6) . . ?
C6 Ru2 S3 152.9(2) . . ?
C7 Ru2 S3 127.2(2) . . ?
C8 Ru2 S3 93.7(2) . . ?
C9 Ru2 S3 90.7(3) . . ?
C10 Ru2 S3 119.9(2) . . ?
S2 Ru2 S3 93.05(7) . . ?
S1 Ru2 S3 85.96(7) . . ?
C6 Ru2 Ru1 74.0(2) . . ?
C7 Ru2 Ru1 95.7(2) . . ?
C8 Ru2 Ru1 132.4(3) . . ?
C9 Ru2 Ru1 132.2(3) . . ?
C10 Ru2 Ru1 96.5(2) . . ?
S2 Ru2 Ru1 55.72(4) . . ?
S1 Ru2 Ru1 55.48(4) . . ?
S3 Ru2 Ru1 132.36(6) . . ?
C11 S1 Ru1 113.3(2) . . ?
C11 S1 Ru2 109.8(2) . . ?
Ru1 S1 Ru2 68.94(5) . . ?
C17 S2 Ru2 113.6(2) . . ?
C17 S2 Ru1 110.5(3) . . ?
Ru2 S2 Ru1 68.96(5) . . ?
C23 S3 Ru2 106.3(3) . . ?
C29 S4 Ru1 109.7(3) . . ?
C2 C1 C6 125.3(8) . . ?
C2 C1 C5 106.7(8) . . ?
C6 C1 C5 125.0(9) . . ?
C2 C1 Ru1 71.4(5) . . ?
C6 C1 Ru1 106.3(5) . . ?
C5 C1 Ru1 72.0(5) . . ?
C1 C2 C3 108.8(8) . . ?
C1 C2 Ru1 70.7(5) . . ?
C3 C2 Ru1 71.7(5) . . ?
C4 C3 C2 107.7(9) . . ?
C4 C3 Ru1 71.6(5) . . ?
C2 C3 Ru1 70.8(4) . . ?
C5 C4 C3 110.2(9) . . ?
C5 C4 Ru1 72.1(5) . . ?
C3 C4 Ru1 71.6(5) . . ?
C4 C5 C1 106.6(9) . . ?
C4 C5 Ru1 70.9(5) . . ?
C1 C5 Ru1 69.3(5) . . ?
C7 C6 C10 105.8(8) . . ?
C7 C6 C1 124.3(8) . . ?
C10 C6 C1 127.3(8) . . ?
C7 C6 Ru2 71.4(4) . . ?
C10 C6 Ru2 73.1(4) . . ?
C1 C6 Ru2 106.1(5) . . ?
C8 C7 C6 108.4(8) . . ?
C8 C7 Ru2 72.4(5) . . ?
C6 C7 Ru2 70.4(4) . . ?
C9 C8 C7 107.6(8) . . ?
C9 C8 Ru2 71.9(5) . . ?
C7 C8 Ru2 70.5(4) . . ?
C8 C9 C10 110.0(8) . . ?
C8 C9 Ru2 71.6(5) . . ?
C10 C9 Ru2 72.4(5) . . ?
C9 C10 C6 108.1(8) . . ?
C9 C10 Ru2 71.5(5) . . ?
C6 C10 Ru2 69.0(4) . . ?
C12 C11 C16 119.1(8) . . ?
C12 C11 S1 120.9(6) . . ?
C16 C11 S1 119.5(6) . . ?
C11 C12 C13 119.8(10) . . ?
C14 C13 C12 122.1(10) . . ?
C13 C14 C15 117.8(9) . . ?
C16 C15 C14 121.1(10) . . ?
C15 C16 C11 120.0(10) . . ?
C22 C17 C18 120.0(8) . . ?
C22 C17 S2 121.4(6) . . ?
C18 C17 S2 118.0(6) . . ?
C17 C18 C19 118.7(9) . . ?
C20 C19 C18 120.2(10) . . ?
C21 C20 C19 121.5(10) . . ?
C20 C21 C22 120.8(9) . . ?
C17 C22 C21 118.6(9) . . ?
C28 C23 C24 119.6(8) . . ?
C28 C23 S3 120.8(7) . . ?
C24 C23 S3 119.6(8) . . ?
C23 C24 C25 117.3(10) . . ?
C26 C25 C24 119.8(10) . . ?
C27 C26 C25 120.2(10) . . ?
C26 C27 C28 123.5(13) . . ?
C27 C28 C23 119.4(11) . . ?
C34 C29 C30 119.0(10) . . ?
C34 C29 S4 118.8(8) . . ?
C30 C29 S4 122.0(8) . . ?
C31 C30 C29 121.5(12) . . ?
C30 C31 C32 121.4(12) . . ?
C33 C32 C31 116.8(11) . . ?
C32 C33 C34 125.1(14) . . ?
C29 C34 C33 116.1(13) . . ?
Cl3 C35 Cl1 111.6(9) . . ?
Cl3 C35 Cl2 103.7(13) . . ?
Cl1 C35 Cl2 110.0(12) . . ?

loop_
_geom_bond_atom_site_label_1
_geom_bond_atom_site_label_2
_geom_bond_distance
_geom_bond_site_symmetry_2
_geom_bond_publ_flag
Ru1 C1 2.195(9) . ?
Ru1 C2 2.203(8) . ?
Ru1 C3 2.216(8) . ?
Ru1 C4 2.216(8) . ?
Ru1 C5 2.232(9) . ?
Ru1 S1 2.3550(18) . ?
Ru1 S2 2.3614(18) . ?
Ru1 S4 2.391(2) . ?
Ru1 Ru2 2.6674(8) . ?
Ru2 C6 2.191(7) . ?
Ru2 C7 2.205(8) . ?
Ru2 C8 2.230(8) . ?
Ru2 C9 2.233(8) . ?
Ru2 C10 2.245(8) . ?
Ru2 S2 2.3503(19) . ?
Ru2 S1 2.3579(17) . ?
Ru2 S3 2.401(2) . ?
Cl1 C35 1.657(16) . ?
Cl2 C35 1.647(17) . ?
Cl3 C35 1.607(18) . ?
S1 C11 1.785(7) . ?
S2 C17 1.773(7) . ?
S3 C23 1.766(8) . ?
S4 C29 1.790(9) . ?
C1 C2 1.428(14) . ?
C1 C6 1.445(13) . ?
C1 C5 1.467(13) . ?
C2 C3 1.422(13) . ?
C3 C4 1.401(14) . ?
C4 C5 1.412(15) . ?
C6 C7 1.439(12) . ?
C6 C10 1.441(12) . ?
C7 C8 1.413(14) . ?
C8 C9 1.395(13) . ?
C9 C10 1.388(13) . ?
C11 C16 1.370(12) . ?
C11 C12 1.380(11) . ?
C12 C13 1.401(13) . ?
C13 C14 1.326(16) . ?
C14 C15 1.413(17) . ?
C15 C16 1.378(13) . ?
C17 C22 1.374(11) . ?
C17 C18 1.411(12) . ?
C18 C19 1.427(13) . ?
C19 C20 1.330(17) . ?
C20 C21 1.360(18) . ?
C21 C22 1.421(14) . ?
C23 C24 1.399(13) . ?
C23 C28 1.402(15) . ?
C24 C25 1.458(14) . ?
C25 C26 1.374(19) . ?
C26 C27 1.32(2) . ?
C27 C28 1.365(15) . ?
C29 C34 1.363(15) . ?
C29 C30 1.382(13) . ?
C30 C31 1.347(17) . ?
C31 C32 1.39(2) . ?
C32 C33 1.28(2) . ?
C33 C34 1.456(18) . ?

loop_
_cod_changelog_entry_id
_cod_changelog_entry_author
_cod_changelog_entry_date
_cod_changelog_entry_text
1 'Vaitkus, Antanas' 2022-05-07T02:35:00+03:00
;
 Replaced the '&#x00A5;' sequences with backslash symbols ('\')
 in multiple data values.
;
